data_7155137
loop_
_publ_author_name
'Chen, Liang'
'Sun, Jing'
'Xie, Ju'
'Yan, Chao-Guo'

_publ_section_title
;
 Molecular diversity of the three-component reaction of \a-amino acids,
 dialkyl acetylenedicarboxylates and N-substituted maleimides.
;
_journal_issue 27
_journal_name_full 'Organic &amp; biomolecular chemistry'
_journal_page_first 6497
_journal_page_last 6507
_journal_paper_doi 10.1039/c6ob00921b
_journal_volume 14
_journal_year 2016
_chemical_formula_moiety 'C18 H22 N2 O10'
_chemical_formula_sum 'C18 H22 N2 O10'
_chemical_formula_weight 426.38
_chemical_name_systematic
; 
 ? 
;
_space_group_IT_number 2
_symmetry_cell_setting triclinic
_symmetry_space_group_name_Hall '-P 1'
_symmetry_space_group_name_H-M 'P -1'
_atom_sites_solution_hydrogens geom
_atom_sites_solution_primary direct
_atom_sites_solution_secondary difmap
_audit_block_doi 10.5517/cc1kk3v2
_audit_creation_method SHELXL-97
_audit_update_record
;
2016-01-11 deposited with the CCDC.
2016-05-31 downloaded from the CCDC.
;
_cell_angle_alpha 101.061(7)
_cell_angle_beta 101.512(7)
_cell_angle_gamma 93.112(7)
_cell_formula_units_Z 2
_cell_length_a 8.5073(18)
_cell_length_b 10.502(2)
_cell_length_c 11.966(3)
_cell_measurement_reflns_used 4613
_cell_measurement_temperature 296(2)
_cell_measurement_theta_max 26.74
_cell_measurement_theta_min 2.37
_cell_volume 1023.3(4)
_computing_cell_refinement 'Bruker SMART'
_computing_data_collection 'Bruker SMART'
_computing_data_reduction 'Bruker SAINT'
_computing_molecular_graphics 'Bruker SHELXTL'
_computing_publication_material 'Bruker SHELXTL'
_computing_structure_refinement 'SHELXL-97 (Sheldrick, 2008)'
_computing_structure_solution 'SHELXS-97 (Sheldrick, 2008)'
_diffrn_ambient_temperature 296(2)
_diffrn_measured_fraction_theta_full 0.986
_diffrn_measured_fraction_theta_max 0.986
_diffrn_measurement_device_type 'CCD area detector'
_diffrn_measurement_method 'phi and omega scans'
_diffrn_radiation_monochromator graphite
_diffrn_radiation_source 'fine-focus sealed tube'
_diffrn_radiation_type MoK\a
_diffrn_radiation_wavelength 0.71073
_diffrn_reflns_av_R_equivalents 0.0661
_diffrn_reflns_av_sigmaI/netI 0.0827
_diffrn_reflns_limit_h_max 11
_diffrn_reflns_limit_h_min -11
_diffrn_reflns_limit_k_max 13
_diffrn_reflns_limit_k_min -13
_diffrn_reflns_limit_l_max 15
_diffrn_reflns_limit_l_min -15
_diffrn_reflns_number 15619
_diffrn_reflns_theta_full 27.62
_diffrn_reflns_theta_max 27.62
_diffrn_reflns_theta_min 1.99
_exptl_absorpt_coefficient_mu 0.114
_exptl_absorpt_correction_T_max 0.978
_exptl_absorpt_correction_T_min 0.964
_exptl_absorpt_correction_type multi-scan
_exptl_absorpt_process_details sadabs
_exptl_crystal_colour colorless
_exptl_crystal_density_diffrn 1.384
_exptl_crystal_density_method 'not measured'
_exptl_crystal_description block
_exptl_crystal_F_000 448
_exptl_crystal_size_max 0.32
_exptl_crystal_size_mid 0.24
_exptl_crystal_size_min 0.20
_refine_diff_density_max 0.330
_refine_diff_density_min -0.401
_refine_diff_density_rms 0.124
_refine_ls_extinction_method none
_refine_ls_goodness_of_fit_ref 1.063
_refine_ls_hydrogen_treatment constr
_refine_ls_matrix_type full
_refine_ls_number_parameters 276
_refine_ls_number_reflns 4690
_refine_ls_number_restraints 372
_refine_ls_restrained_S_all 1.071
_refine_ls_R_factor_all 0.1218
_refine_ls_R_factor_gt 0.0556
_refine_ls_shift/su_max 0.000
_refine_ls_shift/su_mean 0.000
_refine_ls_structure_factor_coef Fsqd
_refine_ls_weighting_details 'calc w=1/[\s^2^(Fo^2^)+(0.0750P)^2^+0.0494P] where P=(Fo^2^+2Fc^2^)/3'
_refine_ls_weighting_scheme calc
_refine_ls_wR_factor_gt 0.1301
_refine_ls_wR_factor_ref 0.1606
_reflns_number_gt 2699
_reflns_number_total 4690
_reflns_threshold_expression >2sigma(I)
_cod_data_source_file c6ob00921b2.cif
_cod_data_source_block 4a
_cod_depositor_comments 'Adding full bibliography for 7155130--7155143.cif.'
_cod_original_cell_volume 1023.4(4)
_cod_database_code 7155137

loop_
_symmetry_equiv_pos_as_xyz
'x, y, z'
'-x, -y, -z'

loop_
_atom_site_label
_atom_site_type_symbol
_atom_site_fract_x
_atom_site_fract_y
_atom_site_fract_z
_atom_site_U_iso_or_equiv
_atom_site_adp_type
_atom_site_occupancy
_atom_site_symmetry_multiplicity
_atom_site_calc_flag
_atom_site_refinement_flags
C1 C 0.2562(2) 0.2677(2) 0.73487(17) 0.0320(5) Uani 1 1 d U
C2 C 0.1477(3) 0.3567(2) 0.67937(19) 0.0396(6) Uani 1 1 d U
C3 C 0.1236(4) 0.5755(3) 0.6644(3) 0.0751(9) Uani 1 1 d U
H3A H 0.1172 0.5559 0.5818 0.113 Uiso 1 1 calc R
H3B H 0.1793 0.6605 0.6972 0.113 Uiso 1 1 calc R
H3C H 0.0168 0.5738 0.6793 0.113 Uiso 1 1 calc R
C4 C 0.3816(3) 0.2272(2) 0.68825(19) 0.0411(6) Uani 1 1 d U
H4 H 0.4447 0.1692 0.7219 0.049 Uiso 1 1 calc R
C5 C 0.4228(3) 0.2695(3) 0.5887(2) 0.0450(6) Uani 1 1 d U
C6 C 0.6159(4) 0.2531(4) 0.4696(3) 0.1025(13) Uani 1 1 d U
H6A H 0.5444 0.2118 0.3975 0.154 Uiso 1 1 calc R
H6B H 0.7216 0.2251 0.4703 0.154 Uiso 1 1 calc R
H6C H 0.6210 0.3460 0.4771 0.154 Uiso 1 1 calc R
C7 C 0.3050(2) 0.1454(2) 0.89528(17) 0.0294(5) Uani 1 1 d U
C8 C 0.4864(2) 0.1914(2) 0.92836(17) 0.0325(5) Uani 1 1 d U
C9 C 0.6760(3) 0.3745(3) 1.0028(2) 0.0614(8) Uani 1 1 d U
H9A H 0.7272 0.3361 1.0656 0.092 Uiso 1 1 calc R
H9B H 0.6797 0.4671 1.0297 0.092 Uiso 1 1 calc R
H9C H 0.7313 0.3567 0.9398 0.092 Uiso 1 1 calc R
C10 C 0.2797(3) 0.0041(2) 0.82472(19) 0.0376(5) Uani 1 1 d U
H10A H 0.3326 -0.0012 0.7595 0.045 Uiso 1 1 calc R
H10B H 0.3295 -0.0526 0.8738 0.045 Uiso 1 1 calc R
C11 C 0.1054(3) -0.0426(2) 0.7798(2) 0.0410(6) Uani 1 1 d U
C12 C -0.1116(4) -0.0726(5) 0.6163(3) 0.1204(15) Uani 1 1 d U
H12A H -0.1342 -0.1649 0.6077 0.181 Uiso 1 1 calc R
H12B H -0.1361 -0.0499 0.5412 0.181 Uiso 1 1 calc R
H12C H -0.1766 -0.0277 0.6652 0.181 Uiso 1 1 calc R
C13 C 0.0655(2) 0.2641(2) 0.86763(18) 0.0347(5) Uani 1 1 d U
H13A H -0.0253 0.2117 0.8130 0.042 Uiso 1 1 calc R
H13B H 0.0492 0.3555 0.8722 0.042 Uiso 1 1 calc R
C14 C 0.3420(3) 0.2356(2) 1.11745(18) 0.0346(5) Uani 1 1 d U
C15 C 0.2345(2) 0.1562(2) 1.00694(17) 0.0306(5) Uani 1 1 d U
H15 H 0.2048 0.0689 1.0184 0.037 Uiso 1 1 calc R
C16 C 0.0843(2) 0.2298(2) 0.98710(17) 0.0305(5) Uani 1 1 d U
H16 H -0.0111 0.1753 0.9907 0.037 Uiso 1 1 calc R
C17 C 0.1180(2) 0.3466(2) 1.08636(18) 0.0323(5) Uani 1 1 d U
C18 C 0.3382(3) 0.4403(3) 1.2604(2) 0.0535(7) Uani 1 1 d U
H18A H 0.3337 0.4053 1.3283 0.080 Uiso 1 1 calc R
H18B H 0.2798 0.5161 1.2621 0.080 Uiso 1 1 calc R
H18C H 0.4485 0.4640 1.2596 0.080 Uiso 1 1 calc R
N1 N 0.21714(18) 0.23540(16) 0.83166(14) 0.0291(4) Uani 1 1 d .
N2 N 0.2664(2) 0.34272(17) 1.15621(14) 0.0344(4) Uani 1 1 d .
O1 O 0.0212(2) 0.32005(19) 0.61399(16) 0.0660(6) Uani 1 1 d .
O2 O 0.2101(2) 0.47963(16) 0.71687(14) 0.0481(4) Uani 1 1 d .
O3 O 0.3521(2) 0.33904(19) 0.53113(15) 0.0578(5) Uani 1 1 d .
O4 O 0.5567(2) 0.2177(2) 0.56614(16) 0.0767(6) Uani 1 1 d .
O5 O 0.59103(17) 0.12019(16) 0.92567(14) 0.0497(5) Uani 1 1 d .
O6 O 0.50940(16) 0.31975(15) 0.96259(13) 0.0398(4) Uani 1 1 d .
O7 O 0.0162(2) -0.0791(2) 0.83369(18) 0.0808(7) Uani 1 1 d .
O8 O 0.0585(2) -0.0348(2) 0.66947(16) 0.0821(7) Uani 1 1 d .
O9 O 0.4712(2) 0.21175(17) 1.16733(13) 0.0549(5) Uani 1 1 d .
O10 O 0.03179(19) 0.43214(16) 1.10497(14) 0.0491(5) Uani 1 1 d .

loop_
_atom_site_aniso_label
_atom_site_aniso_U_11
_atom_site_aniso_U_22
_atom_site_aniso_U_33
_atom_site_aniso_U_23
_atom_site_aniso_U_13
_atom_site_aniso_U_12
C1 0.0326(10) 0.0352(12) 0.0258(10) 0.0065(9) 0.0017(9) -0.0012(9)
C2 0.0408(12) 0.0503(16) 0.0292(12) 0.0147(11) 0.0056(10) 0.0021(11)
C3 0.106(2) 0.062(2) 0.078(2) 0.0419(17) 0.0345(19) 0.0364(18)
C4 0.0403(12) 0.0533(15) 0.0323(12) 0.0128(11) 0.0098(10) 0.0060(11)
C5 0.0398(13) 0.0629(16) 0.0288(12) 0.0043(12) 0.0060(11) -0.0030(12)
C6 0.082(2) 0.186(4) 0.064(2) 0.049(2) 0.0482(18) 0.023(2)
C7 0.0318(10) 0.0292(11) 0.0278(10) 0.0066(9) 0.0061(9) 0.0075(8)
C8 0.0356(11) 0.0359(13) 0.0261(11) 0.0062(9) 0.0056(9) 0.0085(10)
C9 0.0402(14) 0.0644(19) 0.0704(18) 0.0109(15) -0.0020(13) -0.0133(13)
C10 0.0472(12) 0.0319(12) 0.0341(11) 0.0041(10) 0.0108(10) 0.0081(10)
C11 0.0540(13) 0.0300(13) 0.0371(13) 0.0035(10) 0.0098(11) -0.0014(10)
C12 0.093(3) 0.159(4) 0.074(2) 0.006(2) -0.031(2) -0.051(2)
C13 0.0331(10) 0.0400(12) 0.0322(11) 0.0078(10) 0.0074(9) 0.0108(9)
C14 0.0404(12) 0.0387(13) 0.0278(11) 0.0104(10) 0.0085(9) 0.0132(10)
C15 0.0402(11) 0.0254(11) 0.0286(11) 0.0085(9) 0.0095(9) 0.0056(9)
C16 0.0303(10) 0.0315(12) 0.0315(11) 0.0087(9) 0.0089(9) 0.0025(8)
C17 0.0332(11) 0.0358(13) 0.0330(12) 0.0121(10) 0.0133(9) 0.0072(10)
C18 0.0597(15) 0.0520(16) 0.0391(14) -0.0073(12) 0.0027(12) 0.0088(13)
N1 0.0295(9) 0.0329(10) 0.0285(9) 0.0109(8) 0.0088(7) 0.0076(7)
N2 0.0363(10) 0.0356(11) 0.0283(9) 0.0004(8) 0.0047(8) 0.0086(8)
O1 0.0493(10) 0.0846(15) 0.0582(11) 0.0301(10) -0.0150(9) -0.0017(10)
O2 0.0617(10) 0.0411(11) 0.0440(10) 0.0129(8) 0.0124(8) 0.0077(8)
O3 0.0646(11) 0.0756(13) 0.0380(10) 0.0216(10) 0.0139(9) 0.0024(10)
O4 0.0571(11) 0.1386(19) 0.0509(11) 0.0368(12) 0.0296(9) 0.0270(12)
O5 0.0400(9) 0.0566(11) 0.0544(11) 0.0119(9) 0.0094(8) 0.0222(8)
O6 0.0339(8) 0.0386(10) 0.0419(9) 0.0049(7) 0.0005(7) 0.0003(7)
O7 0.0724(13) 0.1079(18) 0.0614(13) 0.0236(12) 0.0168(11) -0.0278(12)
O8 0.0779(13) 0.1120(18) 0.0399(11) 0.0126(11) -0.0104(10) -0.0367(12)
O9 0.0551(10) 0.0690(13) 0.0355(9) 0.0039(8) -0.0026(8) 0.0327(9)
O10 0.0491(9) 0.0504(11) 0.0477(10) 0.0026(8) 0.0124(8) 0.0233(8)

loop_
_atom_type_symbol
_atom_type_description
_atom_type_scat_dispersion_real
_atom_type_scat_dispersion_imag
_atom_type_scat_source
C C 0.0033 0.0016 'International Tables Vol C Tables 4.2.6.8 and 6.1.1.4'
H H 0.0000 0.0000 'International Tables Vol C Tables 4.2.6.8 and 6.1.1.4'
N N 0.0061 0.0033 'International Tables Vol C Tables 4.2.6.8 and 6.1.1.4'
O O 0.0106 0.0060 'International Tables Vol C Tables 4.2.6.8 and 6.1.1.4'

loop_
_geom_angle_atom_site_label_1
_geom_angle_atom_site_label_2
_geom_angle_atom_site_label_3
_geom_angle
C4 C1 N1 125.53(19)
C4 C1 C2 119.59(19)
N1 C1 C2 114.87(17)
O1 C2 O2 125.9(2)
O1 C2 C1 123.7(2)
O2 C2 C1 110.41(19)
O2 C3 H3A 109.5
O2 C3 H3B 109.5
H3A C3 H3B 109.5
O2 C3 H3C 109.5
H3A C3 H3C 109.5
H3B C3 H3C 109.5
C1 C4 C5 123.4(2)
C1 C4 H4 118.3
C5 C4 H4 118.3
O3 C5 O4 122.6(2)
O3 C5 C4 127.8(2)
O4 C5 C4 109.5(2)
O4 C6 H6A 109.5
O4 C6 H6B 109.5
H6A C6 H6B 109.5
O4 C6 H6C 109.5
H6A C6 H6C 109.5
H6B C6 H6C 109.5
N1 C7 C8 109.79(17)
N1 C7 C10 112.61(16)
C8 C7 C10 109.34(16)
N1 C7 C15 103.74(14)
C8 C7 C15 110.28(16)
C10 C7 C15 110.98(17)
O5 C8 O6 125.1(2)
O5 C8 C7 124.3(2)
O6 C8 C7 110.53(17)
O6 C9 H9A 109.5
O6 C9 H9B 109.5
H9A C9 H9B 109.5
O6 C9 H9C 109.5
H9A C9 H9C 109.5
H9B C9 H9C 109.5
C11 C10 C7 112.25(17)
C11 C10 H10A 109.2
C7 C10 H10A 109.2
C11 C10 H10B 109.2
C7 C10 H10B 109.2
H10A C10 H10B 107.9
O7 C11 O8 122.6(2)
O7 C11 C10 126.3(2)
O8 C11 C10 111.0(2)
O8 C12 H12A 109.5
O8 C12 H12B 109.5
H12A C12 H12B 109.5
O8 C12 H12C 109.5
H12A C12 H12C 109.5
H12B C12 H12C 109.5
N1 C13 C16 104.91(15)
N1 C13 H13A 110.8
C16 C13 H13A 110.8
N1 C13 H13B 110.8
C16 C13 H13B 110.8
H13A C13 H13B 108.8
O9 C14 N2 123.7(2)
O9 C14 C15 127.76(19)
N2 C14 C15 108.53(17)
C14 C15 C16 104.92(16)
C14 C15 C7 115.27(17)
C16 C15 C7 106.81(15)
C14 C15 H15 109.9
C16 C15 H15 109.9
C7 C15 H15 109.9
C17 C16 C13 113.80(17)
C17 C16 C15 104.27(16)
C13 C16 C15 107.75(16)
C17 C16 H16 110.3
C13 C16 H16 110.3
C15 C16 H16 110.3
O10 C17 N2 123.5(2)
O10 C17 C16 127.09(19)
N2 C17 C16 109.42(16)
N2 C18 H18A 109.5
N2 C18 H18B 109.5
H18A C18 H18B 109.5
N2 C18 H18C 109.5
H18A C18 H18C 109.5
H18B C18 H18C 109.5
C1 N1 C13 123.16(16)
C1 N1 C7 122.88(16)
C13 N1 C7 112.78(16)
C14 N2 C17 112.85(17)
C14 N2 C18 122.69(18)
C17 N2 C18 124.46(18)
C2 O2 C3 116.4(2)
C5 O4 C6 116.3(2)
C8 O6 C9 115.80(17)
C11 O8 C12 116.5(2)

loop_
_geom_bond_atom_site_label_1
_geom_bond_atom_site_label_2
_geom_bond_distance
C1 C4 1.351(3)
C1 N1 1.363(3)
C1 C2 1.502(3)
C2 O1 1.192(3)
C2 O2 1.326(3)
C3 O2 1.445(3)
C3 H3A 0.9600
C3 H3B 0.9600
C3 H3C 0.9600
C4 C5 1.446(3)
C4 H4 0.9300
C5 O3 1.202(3)
C5 O4 1.342(3)
C6 O4 1.451(3)
C6 H6A 0.9600
C6 H6B 0.9600
C6 H6C 0.9600
C7 N1 1.469(2)
C7 C8 1.541(3)
C7 C10 1.541(3)
C7 C15 1.558(3)
C8 O5 1.195(2)
C8 O6 1.323(3)
C9 O6 1.450(3)
C9 H9A 0.9600
C9 H9B 0.9600
C9 H9C 0.9600
C10 C11 1.493(3)
C10 H10A 0.9700
C10 H10B 0.9700
C11 O7 1.183(3)
C11 O8 1.320(3)
C12 O8 1.460(3)
C12 H12A 0.9600
C12 H12B 0.9600
C12 H12C 0.9600
C13 N1 1.468(2)
C13 C16 1.520(3)
C13 H13A 0.9700
C13 H13B 0.9700
C14 O9 1.205(2)
C14 N2 1.375(3)
C14 C15 1.514(3)
C15 C16 1.531(3)
C15 H15 0.9800
C16 C17 1.504(3)
C16 H16 0.9800
C17 O10 1.206(2)
C17 N2 1.375(3)
C18 N2 1.455(3)
C18 H18A 0.9600
C18 H18B 0.9600
C18 H18C 0.9600
